data_4073555
loop_
_publ_author_name
'Smolensky, Elena'
'Kapon, Moshe'
'Eisen, Moris S.'

_publ_section_title
;
 Intermolecular Hydroamination of Methylenecyclopropane Catalyzed by Group
 IV Metal Complexes
;
_journal_issue 18
_journal_name_full Organometallics
_journal_page_first 4510
_journal_paper_doi 10.1021/om700455e
_journal_volume 26
_journal_year 2007
_chemical_formula_moiety 'C69 H68 N7 P3 Zr'
_chemical_formula_sum 'C69 H68 N7 P3 Zr'
_chemical_formula_weight 1179.43
_chemical_name_systematic
; 
 ? 
;
_space_group_IT_number 61
_symmetry_cell_setting orthorhombic
_symmetry_space_group_name_Hall '-P 2ac 2ab'
_symmetry_space_group_name_H-M 'P b c a'
_atom_sites_solution_hydrogens geom
_atom_sites_solution_primary direct
_atom_sites_solution_secondary difmap
_audit_creation_method SHELXL-97
_cell_angle_alpha 90.00
_cell_angle_beta 90.00
_cell_angle_gamma 90.00
_cell_formula_units_Z 8
_cell_length_a 20.6130(6)
_cell_length_b 21.2610(6)
_cell_length_c 27.9210(10)
_cell_measurement_reflns_used 8400
_cell_measurement_temperature 230.0(1)
_cell_measurement_theta_max 22.986
_cell_measurement_theta_min 1.018
_cell_volume 12236.5(7)
_computing_cell_refinement 'HKL Scalepack (Otwinowski & Minor 1997)'
_computing_data_collection 'Nonius (1997), KappaCCD Collect Program'
_computing_data_reduction
;
HKL Denzo and Scalepack (Otwinowski & Minor 1997)
;
_computing_molecular_graphics
;
Molecular Structure Corporation (1999). 
ORTEP. TEXRAY Structure Analysis Package. 
MSC, 3200 Research Forest Drive, The 
Woodlands,TX 77381, USA.
;
_computing_publication_material 'SHELXL-97 (Sheldrick, 1997)'
_computing_structure_refinement 'SHELXL-97 (Sheldrick, 1997)'
_computing_structure_solution
;
S.Mackay, C.J.Gilmore, C.Edwards, M. Tremayne, N. Stuart, K.Shankland 
"maXus": a computer program for the solution and refinement of crystal 
structures from diffraction data University of Glasgow, Scotland, UK, 
Nonius BV, Delft, The Netherlands and MacScience Co. Ltd.,
Yokohama, Japan (1998)
;
_diffrn_ambient_temperature 230.0(1)
_diffrn_measured_fraction_theta_full 0.983
_diffrn_measured_fraction_theta_max 0.983
_diffrn_measurement_device_type KappaCCD
_diffrn_measurement_method CCD
_diffrn_radiation_monochromator graphite
_diffrn_radiation_source 'fine-focus sealed tube'
_diffrn_radiation_type MoK\a
_diffrn_radiation_wavelength 0.71073
_diffrn_reflns_av_R_equivalents 0.1090
_diffrn_reflns_av_sigmaI/netI 0.1628
_diffrn_reflns_limit_h_max 22
_diffrn_reflns_limit_h_min -22
_diffrn_reflns_limit_k_max 23
_diffrn_reflns_limit_k_min -23
_diffrn_reflns_limit_l_max 30
_diffrn_reflns_limit_l_min -30
_diffrn_reflns_number 15766
_diffrn_reflns_theta_full 22.99
_diffrn_reflns_theta_max 22.99
_diffrn_reflns_theta_min 1.56
_exptl_absorpt_coefficient_mu 0.306
_exptl_absorpt_correction_T_max 0.9643
_exptl_absorpt_correction_T_min 0.9139
_exptl_absorpt_correction_type none
_exptl_crystal_colour 'pale yellow'
_exptl_crystal_density_diffrn 1.280
_exptl_crystal_density_method 'not measured'
_exptl_crystal_description plate
_exptl_crystal_F_000 4928
_exptl_crystal_size_max 0.30
_exptl_crystal_size_mid 0.28
_exptl_crystal_size_min 0.12
_refine_diff_density_max 0.360
_refine_diff_density_min -0.335
_refine_diff_density_rms 0.067
_refine_ls_extinction_method none
_refine_ls_goodness_of_fit_ref 0.881
_refine_ls_hydrogen_treatment constr
_refine_ls_matrix_type full
_refine_ls_number_parameters 706
_refine_ls_number_reflns 8374
_refine_ls_number_restraints 0
_refine_ls_restrained_S_all 0.881
_refine_ls_R_factor_all 0.1475
_refine_ls_R_factor_gt 0.0563
_refine_ls_shift/su_max 0.006
_refine_ls_shift/su_mean 0.000
_refine_ls_structure_factor_coef Fsqd
_refine_ls_weighting_details 'calc w=1/[\s^2^(Fo^2^)+(0.0540P)^2^+0.0000P] where P=(Fo^2^+2Fc^2^)/3'
_refine_ls_weighting_scheme calc
_refine_ls_wR_factor_gt 0.1136
_refine_ls_wR_factor_ref 0.1334
_reflns_number_gt 4014
_reflns_number_total 8374
_reflns_threshold_expression >2sigma(I)
_cod_data_source_file om700455e-file003.cif
_cod_data_source_block zrtriphos
_cod_original_sg_symbol_H-M Pbca
_cod_database_code 4073555

loop_
_symmetry_equiv_pos_as_xyz
'x, y, z'
'-x+1/2, -y, z+1/2'
'x+1/2, -y+1/2, -z'
'-x, y+1/2, -z+1/2'
'-x, -y, -z'
'x-1/2, y, -z-1/2'
'-x-1/2, y-1/2, z'
'x, -y-1/2, z-1/2'

loop_
_atom_site_label
_atom_site_type_symbol
_atom_site_fract_x
_atom_site_fract_y
_atom_site_fract_z
_atom_site_U_iso_or_equiv
_atom_site_adp_type
_atom_site_occupancy
_atom_site_symmetry_multiplicity
_atom_site_calc_flag
_atom_site_refinement_flags
Zr1 Zr 0.45864(3) 0.32089(2) 0.06837(2) 0.03441(17) Uani 1 1 d .
P1 P 0.42682(8) 0.23998(8) 0.18035(7) 0.0480(5) Uani 1 1 d .
P2 P 0.37998(8) 0.44346(7) -0.00124(7) 0.0404(5) Uani 1 1 d .
P3 P 0.43587(8) 0.17084(7) 0.00970(6) 0.0415(5) Uani 1 1 d .
N1 N 0.5569(2) 0.2693(2) 0.08347(19) 0.0410(14) Uani 1 1 d .
N2 N 0.4726(2) 0.25776(19) 0.13178(18) 0.0363(13) Uani 1 1 d .
N3 N 0.3484(2) 0.2951(2) 0.07540(19) 0.0394(13) Uani 1 1 d .
N4 N 0.3799(2) 0.37736(19) 0.03306(18) 0.0358(13) Uani 1 1 d .
N5 N 0.5157(2) 0.33521(19) -0.00258(17) 0.0335(12) Uani 1 1 d .
N6 N 0.4596(2) 0.24711(19) 0.01044(18) 0.0388(13) Uani 1 1 d .
N7 N 0.5053(2) 0.39441(19) 0.09845(19) 0.0415(14) Uani 1 1 d .
C1 C 0.6179(3) 0.2593(3) 0.0681(3) 0.0516(18) Uani 1 1 d .
H1 H 0.6313 0.2783 0.0398 0.062 Uiso 1 1 d R
C2 C 0.6607(3) 0.2223(3) 0.0926(3) 0.059(2) Uani 1 1 d .
H2 H 0.7022 0.2154 0.0808 0.070 Uiso 1 1 d R
C3 C 0.6405(3) 0.1958(3) 0.1347(3) 0.059(2) Uani 1 1 d .
H3 H 0.6693 0.1713 0.1523 0.071 Uiso 1 1 d R
C4 C 0.5785(3) 0.2051(3) 0.1514(3) 0.0501(18) Uani 1 1 d .
H4 H 0.5649 0.1869 0.1799 0.060 Uiso 1 1 d R
C5 C 0.5362(3) 0.2426(2) 0.1243(2) 0.0393(16) Uani 1 1 d .
C6 C 0.4436(3) 0.1557(3) 0.1910(3) 0.055(2) Uani 1 1 d .
C7 C 0.4379(3) 0.1168(3) 0.1515(3) 0.069(2) Uani 1 1 d .
H7 H 0.4247 0.1330 0.1221 0.083 Uiso 1 1 d R
C8 C 0.4518(5) 0.0517(4) 0.1556(4) 0.100(3) Uani 1 1 d .
H8 H 0.4491 0.0259 0.1287 0.120 Uiso 1 1 d R
C9 C 0.4685(6) 0.0272(4) 0.1980(5) 0.133(5) Uani 1 1 d .
H9 H 0.4783 -0.0154 0.2004 0.159 Uiso 1 1 d R
C10 C 0.4721(5) 0.0644(4) 0.2381(4) 0.113(4) Uani 1 1 d .
H10 H 0.4818 0.0472 0.2679 0.135 Uiso 1 1 d R
C11 C 0.4606(4) 0.1290(3) 0.2342(3) 0.080(2) Uani 1 1 d .
H11 H 0.4647 0.1543 0.2612 0.096 Uiso 1 1 d R
C12 C 0.4663(3) 0.2777(3) 0.2319(2) 0.0432(16) Uani 1 1 d .
C13 C 0.5206(3) 0.3160(3) 0.2266(2) 0.0476(18) Uani 1 1 d .
H13 H 0.5406 0.3200 0.1969 0.057 Uiso 1 1 d R
C14 C 0.5444(4) 0.3479(3) 0.2660(3) 0.061(2) Uani 1 1 d .
H14 H 0.5799 0.3744 0.2619 0.074 Uiso 1 1 d R
C15 C 0.5180(4) 0.3425(3) 0.3100(3) 0.070(2) Uani 1 1 d .
H15 H 0.5362 0.3636 0.3359 0.084 Uiso 1 1 d R
C16 C 0.4638(4) 0.3057(4) 0.3162(3) 0.075(2) Uani 1 1 d .
H16 H 0.4448 0.3022 0.3463 0.090 Uiso 1 1 d R
C17 C 0.4375(3) 0.2732(3) 0.2772(3) 0.066(2) Uani 1 1 d .
H17 H 0.4006 0.2487 0.2815 0.080 Uiso 1 1 d R
C18 C 0.3062(3) 0.2512(3) 0.0904(2) 0.0496(19) Uani 1 1 d .
H18 H 0.3201 0.2216 0.1127 0.060 Uiso 1 1 d R
C19 C 0.2437(3) 0.2481(3) 0.0744(3) 0.0522(19) Uani 1 1 d .
H19 H 0.2157 0.2167 0.0850 0.063 Uiso 1 1 d R
C20 C 0.2232(3) 0.2928(3) 0.0421(3) 0.0518(19) Uani 1 1 d .
H20 H 0.1807 0.2923 0.0310 0.062 Uiso 1 1 d R
C21 C 0.2657(3) 0.3379(3) 0.0261(2) 0.0451(17) Uani 1 1 d .
H21 H 0.2521 0.3676 0.0039 0.054 Uiso 1 1 d R
C22 C 0.3289(3) 0.3391(2) 0.0434(2) 0.0366(16) Uani 1 1 d .
C23 C 0.3140(3) 0.4933(2) 0.0220(2) 0.0365(16) Uani 1 1 d .
C24 C 0.2872(3) 0.4840(3) 0.0666(3) 0.0490(18) Uani 1 1 d .
H24 H 0.2998 0.4490 0.0842 0.059 Uiso 1 1 d R
C25 C 0.2423(3) 0.5246(3) 0.0858(3) 0.056(2) Uani 1 1 d .
H25 H 0.2246 0.5165 0.1158 0.068 Uiso 1 1 d R
C26 C 0.2235(3) 0.5777(3) 0.0605(3) 0.058(2) Uani 1 1 d .
H26 H 0.1934 0.6056 0.0732 0.070 Uiso 1 1 d R
C27 C 0.2506(3) 0.5882(3) 0.0160(3) 0.058(2) Uani 1 1 d .
H27 H 0.2384 0.6233 -0.0018 0.070 Uiso 1 1 d R
C28 C 0.2959(3) 0.5464(3) -0.0022(3) 0.0472(18) Uani 1 1 d .
H28 H 0.3145 0.5546 -0.0319 0.057 Uiso 1 1 d R
C29 C 0.3484(3) 0.4197(3) -0.0604(2) 0.0431(17) Uani 1 1 d .
C30 C 0.2895(3) 0.4337(3) -0.0807(3) 0.0507(19) Uani 1 1 d .
H30 H 0.2584 0.4542 -0.0623 0.061 Uiso 1 1 d R
C31 C 0.2739(4) 0.4186(3) -0.1271(3) 0.066(2) Uani 1 1 d .
H31 H 0.2338 0.4297 -0.1398 0.079 Uiso 1 1 d R
C32 C 0.3170(5) 0.3874(3) -0.1544(3) 0.083(3) Uani 1 1 d .
H32 H 0.3064 0.3767 -0.1857 0.100 Uiso 1 1 d R
C33 C 0.3772(5) 0.3716(4) -0.1362(3) 0.080(3) Uani 1 1 d .
H33 H 0.4072 0.3505 -0.1552 0.096 Uiso 1 1 d R
C34 C 0.3923(4) 0.3877(3) -0.0897(3) 0.063(2) Uani 1 1 d .
H34 H 0.4326 0.3765 -0.0774 0.076 Uiso 1 1 d R
C35 C 0.5546(3) 0.3740(3) -0.0269(3) 0.0463(18) Uani 1 1 d .
H35 H 0.5637 0.4137 -0.0146 0.056 Uiso 1 1 d R
C36 C 0.5817(3) 0.3565(3) -0.0693(3) 0.0541(19) Uani 1 1 d .
H36 H 0.6096 0.3836 -0.0853 0.065 Uiso 1 1 d R
C37 C 0.5675(3) 0.2980(3) -0.0889(2) 0.0496(18) Uani 1 1 d .
H37 H 0.5857 0.2856 -0.1179 0.060 Uiso 1 1 d R
C38 C 0.5255(3) 0.2584(3) -0.0642(3) 0.0480(18) Uani 1 1 d .
H38 H 0.5145 0.2194 -0.0770 0.058 Uiso 1 1 d R
C39 C 0.5002(3) 0.2775(3) -0.0205(2) 0.0363(16) Uani 1 1 d .
C40 C 0.3915(3) 0.1607(3) -0.0462(2) 0.0411(17) Uani 1 1 d .
C41 C 0.3610(3) 0.2115(3) -0.0687(3) 0.0549(19) Uani 1 1 d .
H41 H 0.3690 0.2521 -0.0577 0.066 Uiso 1 1 d R
C42 C 0.3191(3) 0.2026(4) -0.1072(3) 0.070(2) Uani 1 1 d .
H42 H 0.2992 0.2371 -0.1215 0.084 Uiso 1 1 d R
C43 C 0.3066(3) 0.1430(4) -0.1240(3) 0.079(3) Uani 1 1 d .
H43 H 0.2790 0.1367 -0.1499 0.095 Uiso 1 1 d R
C44 C 0.3364(4) 0.0933(4) -0.1014(3) 0.077(2) Uani 1 1 d .
H44 H 0.3285 0.0529 -0.1127 0.092 Uiso 1 1 d R
C45 C 0.3776(3) 0.1008(3) -0.0626(3) 0.0555(19) Uani 1 1 d .
H45 H 0.3960 0.0658 -0.0479 0.067 Uiso 1 1 d R
C46 C 0.5102(3) 0.1241(2) -0.0011(3) 0.0421(17) Uani 1 1 d .
C47 C 0.5334(3) 0.0999(3) -0.0439(3) 0.058(2) Uani 1 1 d .
H47 H 0.5098 0.1070 -0.0718 0.069 Uiso 1 1 d R
C48 C 0.5903(4) 0.0655(3) -0.0461(3) 0.065(2) Uani 1 1 d .
H48 H 0.6048 0.0503 -0.0754 0.078 Uiso 1 1 d R
C49 C 0.6254(4) 0.0545(3) -0.0054(3) 0.065(2) Uani 1 1 d .
H49 H 0.6636 0.0314 -0.0070 0.078 Uiso 1 1 d R
C50 C 0.6042(3) 0.0771(3) 0.0376(3) 0.066(2) Uani 1 1 d .
H50 H 0.6276 0.0689 0.0654 0.079 Uiso 1 1 d R
C51 C 0.5477(3) 0.1119(3) 0.0396(3) 0.0528(18) Uani 1 1 d .
H51 H 0.5342 0.1278 0.0690 0.063 Uiso 1 1 d R
C52 C 0.4608(3) 0.4218(2) 0.1326(2) 0.0447(17) Uani 1 1 d .
H52A H 0.4792 0.4174 0.1644 0.054 Uiso 1 1 d R
H52B H 0.4205 0.3982 0.1319 0.054 Uiso 1 1 d R
C53 C 0.4457(3) 0.4917(2) 0.1237(3) 0.070(2) Uani 1 1 d .
H53A H 0.4160 0.5063 0.1478 0.084 Uiso 1 1 d R
H53B H 0.4264 0.4965 0.0926 0.084 Uiso 1 1 d R
H53C H 0.4850 0.5158 0.1252 0.084 Uiso 1 1 d R
C54 C 0.5690(3) 0.4237(3) 0.0946(3) 0.056(2) Uani 1 1 d .
H54A H 0.5637 0.4666 0.0834 0.067 Uiso 1 1 d R
H54B H 0.5939 0.4012 0.0706 0.067 Uiso 1 1 d R
C55 C 0.6085(3) 0.4244(3) 0.1413(3) 0.073(2) Uani 1 1 d .
H55A H 0.6495 0.4444 0.1357 0.088 Uiso 1 1 d R
H55B H 0.6155 0.3821 0.1522 0.088 Uiso 1 1 d R
H55C H 0.5849 0.4474 0.1652 0.088 Uiso 1 1 d R
C56 C 0.2570(4) 0.1875(4) 0.2216(3) 0.082(3) Uani 1 1 d .
H56 H 0.2985 0.2028 0.2276 0.098 Uiso 1 1 d R
C57 C 0.2498(4) 0.1344(4) 0.1967(4) 0.090(3) Uani 1 1 d .
H57 H 0.2864 0.1130 0.1860 0.108 Uiso 1 1 d R
C58 C 0.1896(5) 0.1107(4) 0.1864(3) 0.081(3) Uani 1 1 d .
H58 H 0.1851 0.0734 0.1692 0.097 Uiso 1 1 d R
C59 C 0.1361(4) 0.1424(4) 0.2020(3) 0.074(2) Uani 1 1 d .
H59 H 0.0948 0.1277 0.1948 0.089 Uiso 1 1 d R
C60 C 0.1434(4) 0.1968(4) 0.2284(3) 0.073(2) Uani 1 1 d .
H60 H 0.1069 0.2182 0.2393 0.087 Uiso 1 1 d R
C61 C 0.2045(4) 0.2191(4) 0.2384(3) 0.066(2) Uani 1 1 d .
C62 C 0.2140(4) 0.2781(4) 0.2686(3) 0.109(3) Uani 1 1 d .
H62A H 0.2596 0.2866 0.2717 0.131 Uiso 1 1 d R
H62B H 0.1956 0.2717 0.2998 0.131 Uiso 1 1 d R
H62C H 0.1931 0.3131 0.2534 0.131 Uiso 1 1 d R
C63 C 0.3419(14) 0.4782(12) 0.2771(11) 0.172(11) Uiso 0.50 1 d P
C64 C 0.3324(11) 0.4018(9) 0.2175(9) 0.094(7) Uiso 0.50 1 d P
C65 C 0.1970(7) 0.4303(7) 0.1921(6) 0.171(5) Uiso 1 1 d .
C66 C 0.2121(10) 0.3803(9) 0.1606(8) 0.105(7) Uiso 0.50 1 d P
C67 C 0.2829(14) 0.3753(11) 0.1788(10) 0.117(9) Uiso 0.50 1 d P
C68 C 0.3084(7) 0.4430(7) 0.2397(6) 0.163(5) Uiso 1 1 d .
C69 C 0.2382(11) 0.4698(8) 0.2367(7) 0.069(5) Uiso 0.50 1 d P
C70 C 0.3047(8) 0.3934(7) 0.1994(7) 0.043(4) Uiso 0.50 1 d P
C71 C 0.2000(8) 0.4619(7) 0.2240(6) 0.055(4) Uiso 0.50 1 d P
C72 C 0.2621(10) 0.4802(8) 0.2607(8) 0.084(6) Uiso 0.50 1 d P
C73 C 0.2447(10) 0.3971(8) 0.1826(7) 0.072(5) Uiso 0.50 1 d P
C74 C 0.3719(10) 0.4387(9) 0.2575(9) 0.118(7) Uiso 0.50 1 d P

loop_
_atom_site_aniso_label
_atom_site_aniso_U_11
_atom_site_aniso_U_22
_atom_site_aniso_U_33
_atom_site_aniso_U_23
_atom_site_aniso_U_13
_atom_site_aniso_U_12
Zr1 0.0337(3) 0.0324(3) 0.0371(4) 0.0004(3) 0.0019(3) -0.0003(3)
P1 0.0425(10) 0.0555(10) 0.0460(13) 0.0106(10) 0.0020(9) -0.0033(9)
P2 0.0394(10) 0.0379(8) 0.0439(13) 0.0042(8) 0.0003(9) -0.0001(8)
P3 0.0436(10) 0.0367(8) 0.0443(13) -0.0017(8) 0.0047(8) -0.0026(8)
N1 0.044(4) 0.041(3) 0.038(4) -0.001(3) 0.003(3) 0.003(2)
N2 0.033(3) 0.038(3) 0.038(4) 0.001(2) 0.003(2) 0.001(2)
N3 0.036(3) 0.037(3) 0.045(4) 0.008(3) 0.002(3) -0.004(2)
N4 0.032(3) 0.031(2) 0.045(4) 0.004(2) 0.007(3) -0.007(2)
N5 0.034(3) 0.035(3) 0.032(3) 0.004(2) 0.004(2) 0.001(2)
N6 0.040(3) 0.032(2) 0.045(4) 0.005(2) 0.007(3) -0.003(2)
N7 0.042(3) 0.032(3) 0.051(4) -0.004(3) 0.006(3) -0.009(2)
C1 0.047(4) 0.053(4) 0.055(5) -0.011(4) 0.003(4) -0.008(3)
C2 0.037(4) 0.070(5) 0.068(7) -0.019(5) -0.001(4) 0.015(4)
C3 0.046(5) 0.070(5) 0.062(6) -0.008(4) -0.009(4) 0.017(4)
C4 0.055(5) 0.048(4) 0.047(5) 0.003(3) -0.004(4) 0.004(3)
C5 0.047(4) 0.029(3) 0.042(5) 0.000(3) -0.003(4) 0.000(3)
C6 0.048(5) 0.055(4) 0.062(6) 0.018(4) -0.002(4) -0.017(3)
C7 0.081(6) 0.053(4) 0.072(7) 0.007(4) -0.009(5) -0.018(4)
C8 0.131(8) 0.061(6) 0.109(10) 0.006(6) -0.016(7) -0.026(5)
C9 0.199(12) 0.048(5) 0.151(13) 0.018(7) -0.033(11) -0.024(7)
C10 0.140(9) 0.079(6) 0.119(11) 0.055(7) -0.028(8) -0.009(6)
C11 0.100(6) 0.062(5) 0.078(7) 0.020(5) -0.013(6) -0.008(5)
C12 0.049(4) 0.047(4) 0.033(5) 0.007(3) -0.001(3) 0.005(4)
C13 0.064(5) 0.039(3) 0.039(5) 0.000(3) 0.001(3) 0.005(4)
C14 0.074(5) 0.053(4) 0.058(6) -0.008(4) 0.000(5) -0.011(4)
C15 0.090(7) 0.070(5) 0.051(6) -0.016(4) -0.009(5) -0.003(4)
C16 0.075(6) 0.111(6) 0.040(6) 0.001(5) 0.006(5) 0.009(5)
C17 0.056(5) 0.091(5) 0.053(7) 0.014(5) 0.004(4) -0.001(4)
C18 0.050(4) 0.039(4) 0.059(6) 0.008(3) -0.004(4) -0.001(3)
C19 0.042(4) 0.044(4) 0.070(6) 0.009(4) -0.002(4) -0.010(3)
C20 0.034(4) 0.050(4) 0.072(6) 0.006(4) -0.006(4) -0.014(3)
C21 0.043(4) 0.048(4) 0.044(5) -0.002(3) -0.006(3) 0.005(3)
C22 0.039(4) 0.034(3) 0.037(4) -0.003(3) 0.001(3) 0.008(3)
C23 0.031(4) 0.033(3) 0.045(5) 0.002(3) -0.002(3) -0.004(3)
C24 0.043(4) 0.038(3) 0.066(6) 0.000(4) -0.004(4) 0.008(3)
C25 0.064(5) 0.049(4) 0.056(6) -0.011(4) 0.007(4) 0.000(4)
C26 0.051(5) 0.043(4) 0.081(7) -0.016(4) 0.012(4) 0.002(3)
C27 0.047(4) 0.045(4) 0.082(7) 0.002(4) -0.015(4) 0.004(4)
C28 0.035(4) 0.041(4) 0.065(6) 0.004(4) -0.007(4) -0.002(3)
C29 0.053(4) 0.042(4) 0.035(5) 0.004(3) -0.004(4) -0.005(3)
C30 0.049(5) 0.053(4) 0.050(6) -0.001(4) -0.004(4) -0.016(3)
C31 0.070(6) 0.061(5) 0.066(7) -0.002(5) -0.012(5) -0.018(4)
C32 0.134(9) 0.065(5) 0.051(7) -0.010(5) -0.020(6) -0.022(5)
C33 0.108(7) 0.089(6) 0.044(7) -0.023(5) -0.002(5) 0.016(5)
C34 0.066(5) 0.058(4) 0.066(7) -0.005(4) -0.007(5) 0.012(4)
C35 0.045(4) 0.034(3) 0.060(6) -0.001(3) 0.007(4) -0.005(3)
C36 0.050(4) 0.055(4) 0.057(6) 0.015(4) 0.011(4) -0.007(3)
C37 0.052(4) 0.053(4) 0.044(5) 0.002(4) 0.012(4) 0.008(3)
C38 0.052(4) 0.040(3) 0.053(5) 0.003(4) -0.003(4) 0.001(3)
C39 0.038(4) 0.038(4) 0.032(5) 0.000(3) -0.009(3) 0.005(3)
C40 0.047(4) 0.037(4) 0.039(5) -0.004(3) 0.004(3) -0.003(3)
C41 0.042(4) 0.057(4) 0.066(6) -0.018(4) -0.003(4) 0.007(3)
C42 0.051(5) 0.083(5) 0.075(7) -0.016(5) -0.022(4) 0.012(4)
C43 0.051(5) 0.113(7) 0.073(7) -0.005(6) -0.016(5) -0.015(5)
C44 0.087(6) 0.076(6) 0.067(7) -0.018(5) -0.003(5) -0.023(5)
C45 0.061(5) 0.052(4) 0.054(6) -0.001(4) -0.006(4) -0.006(3)
C46 0.051(4) 0.031(3) 0.044(5) -0.001(3) 0.005(4) -0.005(3)
C47 0.065(5) 0.054(4) 0.054(6) -0.007(4) -0.005(4) 0.012(4)
C48 0.061(5) 0.063(5) 0.070(7) -0.018(4) 0.009(5) 0.004(4)
C49 0.055(5) 0.049(4) 0.093(8) -0.010(5) -0.004(5) 0.012(4)
C50 0.063(5) 0.061(5) 0.073(7) -0.014(4) -0.018(5) 0.020(4)
C51 0.059(5) 0.052(4) 0.048(5) -0.014(4) -0.005(4) 0.001(4)
C52 0.047(4) 0.041(3) 0.045(5) -0.001(3) -0.006(4) 0.006(3)
C53 0.083(6) 0.041(4) 0.087(7) -0.014(4) -0.008(5) 0.011(4)
C54 0.062(5) 0.049(4) 0.057(6) 0.003(4) 0.001(4) -0.016(4)
C55 0.064(5) 0.089(5) 0.067(7) 0.004(5) -0.019(4) -0.023(4)
C56 0.064(6) 0.106(7) 0.075(7) -0.009(6) 0.002(5) -0.018(5)
C57 0.064(6) 0.095(7) 0.111(9) -0.015(6) 0.009(6) 0.011(5)
C58 0.084(7) 0.083(6) 0.077(8) -0.016(5) -0.002(5) 0.011(5)
C59 0.063(6) 0.089(6) 0.070(7) -0.006(5) -0.002(5) -0.005(5)
C60 0.068(6) 0.087(6) 0.063(7) 0.002(5) 0.004(5) 0.011(5)
C61 0.078(6) 0.076(5) 0.046(6) 0.003(4) 0.009(5) -0.013(5)
C62 0.132(8) 0.093(6) 0.102(9) -0.005(6) -0.007(7) -0.031(6)

loop_
_atom_type_symbol
_atom_type_description
_atom_type_scat_dispersion_real
_atom_type_scat_dispersion_imag
_atom_type_scat_source
Zr Zr -2.9673 0.5597 'International Tables Vol C Tables 4.2.6.8 and 6.1.1.4'
P P 0.1023 0.0942 'International Tables Vol C Tables 4.2.6.8 and 6.1.1.4'
C C 0.0033 0.0016 'International Tables Vol C Tables 4.2.6.8 and 6.1.1.4'
H H 0.0000 0.0000 'International Tables Vol C Tables 4.2.6.8 and 6.1.1.4'
N N 0.0061 0.0033 'International Tables Vol C Tables 4.2.6.8 and 6.1.1.4'

loop_
_geom_angle_atom_site_label_1
_geom_angle_atom_site_label_2
_geom_angle_atom_site_label_3
_geom_angle
N7 Zr1 N2 94.24(18)
N7 Zr1 N4 96.47(17)
N2 Zr1 N4 139.44(16)
N7 Zr1 N6 146.52(19)
N2 Zr1 N6 98.58(16)
N4 Zr1 N6 93.62(17)
N7 Zr1 N5 90.69(18)
N2 Zr1 N5 133.40(15)
N4 Zr1 N5 85.52(16)
N6 Zr1 N5 58.34(16)
N7 Zr1 N1 82.90(18)
N2 Zr1 N1 57.71(17)
N4 Zr1 N1 162.60(18)
N6 Zr1 N1 78.21(16)
N5 Zr1 N1 77.11(17)
N7 Zr1 N3 127.42(18)
N2 Zr1 N3 85.30(17)
N4 Zr1 N3 57.45(16)
N6 Zr1 N3 84.56(17)
N5 Zr1 N3 126.33(17)
N1 Zr1 N3 135.47(17)
N7 Zr1 C39 118.79(19)
N2 Zr1 C39 117.81(16)
N4 Zr1 C39 90.47(17)
N6 Zr1 C39 29.11(15)
N5 Zr1 C39 29.26(15)
N1 Zr1 C39 74.87(17)
N3 Zr1 C39 107.16(17)
N7 Zr1 C5 87.49(18)
N2 Zr1 C5 29.00(16)
N4 Zr1 C5 168.38(18)
N6 Zr1 C5 88.96(17)
N5 Zr1 C5 105.41(17)
N1 Zr1 C5 28.73(16)
N3 Zr1 C5 111.64(18)
C39 Zr1 C5 97.21(17)
N7 Zr1 C22 116.93(17)
N2 Zr1 C22 113.79(17)
N4 Zr1 C22 28.84(15)
N6 Zr1 C22 85.72(17)
N5 Zr1 C22 104.74(17)
N1 Zr1 C22 159.83(15)
N3 Zr1 C22 28.95(16)
C39 Zr1 C22 96.79(17)
C5 Zr1 C22 140.56(18)
N7 Zr1 C52 29.70(18)
N2 Zr1 C52 87.17(17)
N4 Zr1 C52 83.28(17)
N6 Zr1 C52 173.86(17)
N5 Zr1 C52 115.99(17)
N1 Zr1 C52 103.32(17)
N3 Zr1 C52 98.11(18)
C39 Zr1 C52 145.24(17)
C5 Zr1 C52 95.13(17)
C22 Zr1 C52 93.95(17)
N2 P1 C12 106.4(3)
N2 P1 C6 103.9(3)
C12 P1 C6 102.4(3)
N4 P2 C23 106.0(3)
N4 P2 C29 106.1(2)
C23 P2 C29 102.3(3)
N6 P3 C40 105.6(3)
N6 P3 C46 106.1(2)
C40 P3 C46 102.3(3)
C5 N1 C1 120.1(6)
C5 N1 Zr1 94.3(4)
C1 N1 Zr1 145.5(5)
C5 N2 P1 127.1(4)
C5 N2 Zr1 98.3(4)
P1 N2 Zr1 134.0(2)
C18 N3 C22 119.5(5)
C18 N3 Zr1 144.8(4)
C22 N3 Zr1 94.1(3)
C22 N4 P2 128.0(4)
C22 N4 Zr1 98.3(3)
P2 N4 Zr1 133.5(2)
C35 N5 C39 120.7(5)
C35 N5 Zr1 144.9(4)
C39 N5 Zr1 94.3(4)
C39 N6 P3 128.4(4)
C39 N6 Zr1 97.5(3)
P3 N6 Zr1 132.3(3)
C52 N7 C54 116.6(5)
C52 N7 Zr1 106.5(3)
C54 N7 Zr1 136.8(4)
N1 C1 C2 122.3(7)
N1 C1 H1 118.6
C2 C1 H1 119.1
C1 C2 C3 118.2(7)
C1 C2 H2 120.5
C3 C2 H2 121.3
C2 C3 C4 120.9(7)
C2 C3 H3 119.5
C4 C3 H3 119.5
C3 C4 C5 118.5(7)
C3 C4 H4 120.7
C5 C4 H4 120.8
N1 C5 N2 109.6(5)
N1 C5 C4 119.9(6)
N2 C5 C4 130.5(6)
N1 C5 Zr1 56.9(3)
N2 C5 Zr1 52.7(3)
C4 C5 Zr1 176.5(5)
C11 C6 C7 118.2(6)
C11 C6 P1 126.0(6)
C7 C6 P1 115.8(6)
C6 C7 C8 120.1(8)
C6 C7 H7 120.3
C8 C7 H7 119.5
C9 C8 C7 120.2(9)
C9 C8 H8 120.0
C7 C8 H8 119.8
C8 C9 C10 120.7(9)
C8 C9 H9 119.8
C10 C9 H9 119.4
C9 C10 C11 119.5(10)
C9 C10 H10 120.8
C11 C10 H10 119.7
C6 C11 C10 121.2(9)
C6 C11 H11 119.6
C10 C11 H11 119.3
C13 C12 C17 118.6(6)
C13 C12 P1 121.8(5)
C17 C12 P1 119.3(5)
C14 C13 C12 119.1(7)
C14 C13 H13 120.5
C12 C13 H13 120.4
C15 C14 C13 122.7(7)
C15 C14 H14 118.7
C13 C14 H14 118.6
C14 C15 C16 119.4(7)
C14 C15 H15 120.3
C16 C15 H15 120.3
C15 C16 C17 119.8(7)
C15 C16 H16 120.0
C17 C16 H16 120.2
C16 C17 C12 120.3(7)
C16 C17 H17 119.5
C12 C17 H17 120.2
N3 C18 C19 123.0(6)
N3 C18 H18 118.6
C19 C18 H18 118.4
C18 C19 C20 118.0(6)
C18 C19 H19 121.1
C20 C19 H19 120.9
C21 C20 C19 120.0(6)
C21 C20 H20 120.0
C19 C20 H20 120.0
C20 C21 C22 119.8(6)
C20 C21 H21 120.0
C22 C21 H21 120.2
N3 C22 N4 108.9(5)
N3 C22 C21 119.7(5)
N4 C22 C21 131.4(6)
N3 C22 Zr1 57.0(3)
N4 C22 Zr1 52.8(3)
C21 C22 Zr1 169.3(4)
C28 C23 C24 117.1(6)
C28 C23 P2 120.1(5)
C24 C23 P2 122.2(5)
C25 C24 C23 122.2(6)
C25 C24 H24 119.0
C23 C24 H24 118.8
C24 C25 C26 120.1(7)
C24 C25 H25 119.9
C26 C25 H25 120.0
C27 C26 C25 118.5(6)
C27 C26 H26 120.7
C25 C26 H26 120.8
C26 C27 C28 119.8(6)
C26 C27 H27 120.1
C28 C27 H27 120.1
C23 C28 C27 122.2(7)
C23 C28 H28 119.0
C27 C28 H28 118.8
C30 C29 C34 115.8(7)
C30 C29 P2 128.5(6)
C34 C29 P2 115.5(6)
C31 C30 C29 123.1(7)
C31 C30 H30 118.0
C29 C30 H30 118.8
C32 C31 C30 119.7(8)
C32 C31 H31 119.8
C30 C31 H31 120.5
C31 C32 C33 120.3(9)
C31 C32 H32 119.7
C33 C32 H32 119.9
C34 C33 C32 119.2(8)
C34 C33 H33 120.4
C32 C33 H33 120.3
C33 C34 C29 121.8(7)
C33 C34 H34 119.0
C29 C34 H34 119.1
N5 C35 C36 121.3(6)
N5 C35 H35 119.5
C36 C35 H35 119.2
C35 C36 C37 120.2(6)
C35 C36 H36 120.2
C37 C36 H36 119.7
C36 C37 C38 118.4(6)
C36 C37 H37 120.8
C38 C37 H37 120.7
C39 C38 C37 119.6(6)
C39 C38 H38 120.3
C37 C38 H38 120.1
N5 C39 N6 109.7(5)
N5 C39 C38 119.8(6)
N6 C39 C38 130.5(5)
N5 C39 Zr1 56.4(3)
N6 C39 Zr1 53.4(3)
C38 C39 Zr1 175.4(5)
C45 C40 C41 118.0(6)
C45 C40 P3 119.8(5)
C41 C40 P3 121.2(5)
C42 C41 C40 121.3(6)
C42 C41 H41 119.5
C40 C41 H41 119.2
C43 C42 C41 120.4(7)
C43 C42 H42 119.8
C41 C42 H42 119.8
C44 C43 C42 117.8(7)
C44 C43 H43 121.3
C42 C43 H43 120.8
C43 C44 C45 123.0(7)
C43 C44 H44 118.4
C45 C44 H44 118.6
C44 C45 C40 119.5(7)
C44 C45 H45 120.3
C40 C45 H45 120.3
C47 C46 C51 116.3(6)
C47 C46 P3 128.6(6)
C51 C46 P3 115.1(5)
C48 C47 C46 121.7(7)
C48 C47 H47 119.4
C46 C47 H47 118.9
C49 C48 C47 120.2(8)
C49 C48 H48 120.1
C47 C48 H48 119.7
C50 C49 C48 120.0(7)
C50 C49 H49 120.1
C48 C49 H49 119.9
C49 C50 C51 119.7(7)
C49 C50 H50 120.0
C51 C50 H50 120.3
C50 C51 C46 122.1(7)
C50 C51 H51 119.0
C46 C51 H51 118.9
N7 C52 C53 114.2(5)
N7 C52 Zr1 43.8(2)
C53 C52 Zr1 129.3(4)
N7 C52 H52A 108.5
C53 C52 H52A 108.7
Zr1 C52 H52A 121.3
N7 C52 H52B 108.7
C53 C52 H52B 108.9
Zr1 C52 H52B 64.9
H52A C52 H52B 107.6
C52 C53 H53A 109.1
C52 C53 H53B 109.5
H53A C53 H53B 109.5
C52 C53 H53C 109.8
H53A C53 H53C 109.5
H53B C53 H53C 109.5
N7 C54 C55 114.7(6)
N7 C54 H54A 108.8
C55 C54 H54A 108.9
N7 C54 H54B 108.6
C55 C54 H54B 108.1
H54A C54 H54B 107.5
C54 C55 H55A 109.5
C54 C55 H55B 109.9
H55A C55 H55B 109.5
C54 C55 H55C 109.1
H55A C55 H55C 109.5
H55B C55 H55C 109.5
C57 C56 C61 120.6(8)
C57 C56 H56 119.6
C61 C56 H56 119.9
C56 C57 C58 121.6(8)
C56 C57 H57 119.3
C58 C57 H57 119.1
C59 C58 C57 118.8(8)
C59 C58 H58 120.4
C57 C58 H58 120.8
C58 C59 C60 119.9(8)
C58 C59 H59 120.4
C60 C59 H59 119.8
C61 C60 C59 119.9(8)
C61 C60 H60 120.3
C59 C60 H60 119.9
C56 C61 C60 119.3(8)
C56 C61 C62 119.6(8)
C60 C61 C62 121.1(8)
C61 C62 H62A 109.4
C61 C62 H62B 109.5
H62A C62 H62B 109.5
C61 C62 H62C 109.6
H62A C62 H62C 109.4
H62B C62 H62C 109.5
C74 C63 C68 63.3(19)
C74 C63 C72 114(3)
C68 C63 C72 50.6(13)
C70 C64 C68 102(3)
C70 C64 C74 160(3)
C68 C64 C74 58.7(15)
C70 C64 C67 9(2)
C68 C64 C67 110(2)
C74 C64 C67 169.0(19)
C71 C65 C73 117.9(19)
C71 C65 C66 159(2)
C73 C65 C66 42.6(11)
C71 C65 C69 26.4(10)
C73 C65 C69 92.4(14)
C66 C65 C69 135.0(16)
C73 C66 C65 59.1(17)
C73 C66 C67 34.1(16)
C65 C66 C67 93.2(18)
C70 C67 C73 99(3)
C70 C67 C66 135(3)
C73 C67 C66 36.5(19)
C70 C67 C64 8.6(19)
C73 C67 C64 107(3)
C66 C67 C64 143(2)
C64 C68 C72 161(2)
C64 C68 C74 75.3(18)
C72 C68 C74 122.3(19)
C64 C68 C63 124(2)
C72 C68 C63 74.2(17)
C74 C68 C63 48.5(13)
C64 C68 C70 29.8(12)
C72 C68 C70 132.2(16)
C74 C68 C70 105.1(17)
C63 C68 C70 153.5(19)
C64 C68 C69 129(2)
C72 C68 C69 33.3(10)
C74 C68 C69 155(2)
C63 C68 C69 106.8(19)
C70 C68 C69 99.6(14)
C72 C69 C71 151(3)
C72 C69 C68 61(2)
C71 C69 C68 141(2)
C72 C69 C65 166(2)
C71 C69 C65 34.3(15)
C68 C69 C65 108.4(13)
C64 C70 C67 162(4)
C64 C70 C73 154(3)
C67 C70 C73 43(2)
C64 C70 C68 49(2)
C67 C70 C68 149(3)
C73 C70 C68 105.3(15)
C69 C71 C65 119(2)
C69 C71 C72 14.1(18)
C65 C71 C72 131.8(17)
C69 C71 C73 87.5(18)
C65 C71 C73 32.8(11)
C72 C71 C73 99.2(12)
C69 C72 C68 85(2)
C69 C72 C71 14.5(18)
C68 C72 C71 97.8(15)
C69 C72 C63 139(3)
C68 C72 C63 55.2(13)
C71 C72 C63 152.7(18)
C67 C73 C66 109(3)
C67 C73 C65 172(3)
C66 C73 C65 78(2)
C67 C73 C70 37.9(19)
C66 C73 C70 147(3)
C65 C73 C70 134(2)
C67 C73 C71 143(3)
C66 C73 C71 107(2)
C65 C73 C71 29.2(10)
C70 C73 C71 105.3(15)
C63 C74 C68 68.2(19)
C63 C74 C64 114(2)
C68 C74 C64 46.0(11)

loop_
_geom_bond_atom_site_label_1
_geom_bond_atom_site_label_2
_geom_bond_distance
Zr1 N7 2.018(4)
Zr1 N2 2.240(5)
Zr1 N4 2.247(4)
Zr1 N6 2.253(5)
Zr1 N5 2.324(5)
Zr1 N1 2.342(5)
Zr1 N3 2.345(5)
Zr1 C39 2.783(7)
Zr1 C5 2.786(6)
Zr1 C22 2.790(6)
Zr1 C52 2.797(6)
P1 N2 1.695(5)
P1 C12 1.839(7)
P1 C6 1.849(7)
P2 N4 1.701(4)
P2 C23 1.842(6)
P2 C29 1.845(7)
P3 N6 1.694(4)
P3 C40 1.821(6)
P3 C46 1.852(6)
N1 C5 1.343(7)
N1 C1 1.347(7)
N2 C5 1.365(7)
N3 C18 1.343(7)
N3 C22 1.354(7)
N4 C22 1.360(6)
N5 C35 1.336(7)
N5 C39 1.364(7)
N6 C39 1.365(7)
N7 C52 1.446(7)
N7 C54 1.458(7)
C1 C2 1.365(9)
C1 H1 0.9300
C2 C3 1.368(9)
C2 H2 0.9299
C3 C4 1.376(9)
C3 H3 0.9300
C4 C5 1.403(8)
C4 H4 0.9300
C6 C11 1.379(9)
C6 C7 1.384(9)
C7 C8 1.418(10)
C7 H7 0.9299
C8 C9 1.338(12)
C8 H8 0.9300
C9 C10 1.374(13)
C9 H9 0.9301
C10 C11 1.397(10)
C10 H10 0.9300
C11 H11 0.9298
C12 C13 1.392(8)
C12 C17 1.399(9)
C13 C14 1.383(9)
C13 H13 0.9301
C14 C15 1.349(10)
C14 H14 0.9300
C15 C16 1.376(10)
C15 H15 0.9299
C16 C17 1.398(10)
C16 H16 0.9298
C17 H17 0.9300
C18 C19 1.365(8)
C18 H18 0.9301
C19 C20 1.376(8)
C19 H19 0.9300
C20 C21 1.373(8)
C20 H20 0.9299
C21 C22 1.390(8)
C21 H21 0.9298
C23 C28 1.367(8)
C23 C24 1.376(9)
C24 C25 1.374(8)
C24 H24 0.9301
C25 C26 1.386(9)
C25 H25 0.9298
C26 C27 1.382(9)
C26 H26 0.9298
C27 C28 1.387(8)
C27 H27 0.9301
C28 H28 0.9300
C29 C30 1.374(8)
C29 C34 1.397(9)
C30 C31 1.373(9)
C30 H30 0.9301
C31 C32 1.345(10)
C31 H31 0.9300
C32 C33 1.381(10)
C32 H32 0.9300
C33 C34 1.379(10)
C33 H33 0.9299
C34 H34 0.9299
C35 C36 1.359(9)
C35 H35 0.9301
C36 C37 1.392(8)
C36 H36 0.9300
C37 C38 1.390(8)
C37 H37 0.9298
C38 C39 1.389(8)
C38 H38 0.9301
C40 C45 1.384(7)
C40 C41 1.400(8)
C41 C42 1.392(9)
C41 H41 0.9300
C42 C43 1.375(9)
C42 H42 0.9299
C43 C44 1.376(10)
C43 H43 0.9300
C44 C45 1.385(10)
C44 H44 0.9301
C45 H45 0.9301
C46 C47 1.386(8)
C46 C51 1.398(9)
C47 C48 1.384(9)
C47 H47 0.9300
C48 C49 1.368(10)
C48 H48 0.9298
C49 C50 1.364(10)
C49 H49 0.9299
C50 C51 1.381(8)
C50 H50 0.9300
C51 H51 0.9301
C52 C53 1.539(7)
C52 H52A 0.9699
C52 H52B 0.9702
C53 H53A 0.9602
C53 H53B 0.9600
C53 H53C 0.9601
C54 C55 1.537(9)
C54 H54A 0.9699
C54 H54B 0.9701
C55 H55A 0.9601
C55 H55B 0.9601
C55 H55C 0.9599
C56 C57 1.334(10)
C56 C61 1.359(10)
C56 H56 0.9302
C57 C58 1.370(10)
C57 H57 0.9301
C58 C59 1.364(10)
C58 H58 0.9300
C59 C60 1.379(9)
C59 H59 0.9301
C60 C61 1.374(10)
C60 H60 0.9301
C61 C62 1.524(10)
C62 H62A 0.9601
C62 H62B 0.9598
C62 H62C 0.9600
C63 C74 1.18(3)
C63 C68 1.46(3)
C63 C72 1.71(3)
C64 C70 0.78(2)
C64 C68 1.18(2)
C64 C74 1.59(3)
C64 C67 1.59(3)
C65 C71 1.117(18)
C65 C73 1.24(2)
C65 C66 1.41(2)
C65 C69 1.73(2)
C66 C73 0.98(2)
C66 C67 1.55(3)
C67 C70 0.82(2)
C67 C73 0.92(2)
C68 C72 1.37(2)
C68 C74 1.40(2)
C68 C70 1.54(2)
C68 C69 1.56(2)
C69 C72 0.86(2)
C69 C71 0.880(19)
C70 C73 1.33(3)
C71 C72 1.68(2)
C71 C73 2.02(2)
